data_2231345
loop_
_publ_author_name
'Zhou, Yuanyuan'
'Wang, Zhaoyang'
'Yang, Guang'
'Ng, Seik Weng'

_publ_section_title
;
 <i>catena</i>-Poly[[diiodidocadmium]-\m-[4,4'-(2,3,5,6-tetramethyl-1,4-phenylene)bis(methylene)]bis(3,5-dimethyl-1<i>H</i>-pyrazole)-\k^2^<i>N</i>^2^:<i>N</i>^2'^]
;
_journal_coeditor_code WM2507
_journal_issue 8
_journal_name_full 'Acta Crystallographica Section E'
_journal_page_first m1037
_journal_paper_doi 10.1107/S1600536811025797
_journal_volume 67
_journal_year 2011
_chemical_formula_iupac '[Cd I2 (C22 H30 N4)]'
_chemical_formula_moiety 'C22 H30 Cd I2 N4'
_chemical_formula_sum 'C22 H30 Cd I2 N4'
_chemical_formula_weight 716.70
_chemical_name_systematic
;
<i>catena</i>-Poly[[diiodidocadmium]-\m-[4,4'-(2,3,5,6-tetramethyl-
1,4-phenylene)bis(methylene)]bis(3,5-dimethyl-1<i>H</i>-pyrazole)-
\k^2^<i>N</i>^2^:<i>N</i>^2'^]
;
_space_group_IT_number 15
_symmetry_cell_setting monoclinic
_symmetry_space_group_name_Hall '-C 2yc'
_symmetry_space_group_name_H-M 'C 1 2/c 1'
_atom_sites_solution_hydrogens geom
_atom_sites_solution_primary direct
_atom_sites_solution_secondary difmap
_audit_creation_method SHELXL-97
_cell_angle_alpha 90.00
_cell_angle_beta 93.407(5)
_cell_angle_gamma 90.00
_cell_formula_units_Z 4
_cell_length_a 22.118(8)
_cell_length_b 6.840(2)
_cell_length_c 17.057(6)
_cell_measurement_reflns_used 3092
_cell_measurement_temperature 293(2)
_cell_measurement_theta_max 30.5746
_cell_measurement_theta_min 2.1381
_cell_volume 2575.9(15)
_computing_cell_refinement 'CrystalClear (Rigaku, 2006)'
_computing_data_collection 'CrystalClear (Rigaku, 2006)'
_computing_data_reduction 'CrystalClear (Rigaku, 2006)'
_computing_molecular_graphics 'X-SEED (Barbour, 2001)'
_computing_publication_material 'publCIF (Westrip, 2010)'
_computing_structure_refinement 'SHELXL97 (Sheldrick, 2008)'
_computing_structure_solution 'SHELXS97 (Sheldrick, 2008)'
_diffrn_ambient_temperature 293(2)
_diffrn_measured_fraction_theta_full 1.000
_diffrn_measured_fraction_theta_max 1.000
_diffrn_measurement_device_type 'Rigaku Saturn 724 CCD'
_diffrn_measurement_method '\f and \w'
_diffrn_radiation_monochromator graphite
_diffrn_radiation_source 'fine-focus sealed tube'
_diffrn_radiation_type MoK\a
_diffrn_radiation_wavelength 0.71073
_diffrn_reflns_av_R_equivalents 0.0406
_diffrn_reflns_av_sigmaI/netI 0.0288
_diffrn_reflns_limit_h_max 28
_diffrn_reflns_limit_h_min -28
_diffrn_reflns_limit_k_max 8
_diffrn_reflns_limit_k_min -8
_diffrn_reflns_limit_l_max 21
_diffrn_reflns_limit_l_min -22
_diffrn_reflns_number 14901
_diffrn_reflns_theta_full 27.50
_diffrn_reflns_theta_max 27.50
_diffrn_reflns_theta_min 2.39
_diffrn_standards_number 0
_exptl_absorpt_coefficient_mu 3.260
_exptl_absorpt_correction_T_max 1.0000
_exptl_absorpt_correction_T_min 0.7629
_exptl_absorpt_correction_type multi-scan
_exptl_absorpt_process_details '(CrystalClear; Rigaku, 2006)'
_exptl_crystal_colour colorless
_exptl_crystal_density_diffrn 1.848
_exptl_crystal_density_method 'not measured'
_exptl_crystal_description cuboid
_exptl_crystal_F_000 1376
_exptl_crystal_size_max 0.20
_exptl_crystal_size_mid 0.20
_exptl_crystal_size_min 0.20
_refine_diff_density_max 1.119
_refine_diff_density_min -0.742
_refine_ls_extinction_coef 0.00092(15)
_refine_ls_extinction_expression Fc^*^=kFc[1+0.001xFc^2^\l^3^/sin(2\q)]^-1/4^
_refine_ls_extinction_method 'SHELXL97 (Sheldrick, 2008)'
_refine_ls_goodness_of_fit_ref 1.183
_refine_ls_hydrogen_treatment constr
_refine_ls_matrix_type full
_refine_ls_number_parameters 137
_refine_ls_number_reflns 2951
_refine_ls_number_restraints 0
_refine_ls_restrained_S_all 1.183
_refine_ls_R_factor_all 0.0621
_refine_ls_R_factor_gt 0.0537
_refine_ls_shift/su_max 0.001
_refine_ls_shift/su_mean 0.000
_refine_ls_structure_factor_coef Fsqd
_refine_ls_weighting_details 'calc w=1/[\s^2^(Fo^2^)+(0.0555P)^2^+7.4182P] where P=(Fo^2^+2Fc^2^)/3'
_refine_ls_weighting_scheme calc
_refine_ls_wR_factor_gt 0.1273
_refine_ls_wR_factor_ref 0.1344
_reflns_number_gt 2589
_reflns_number_total 2951
_reflns_threshold_expression I>2\s(I)
_cod_data_source_file wm2507.cif
_cod_data_source_block I
_cod_original_cell_volume 2575.8(16)
_cod_original_sg_symbol_H-M 'C 2/c'
_cod_database_code 2231345
_cod_database_fobs_code 2231345

loop_
_symmetry_equiv_pos_as_xyz
'x, y, z'
'x, -y, z+1/2'
'x+1/2, y+1/2, z'
'x+1/2, -y+1/2, z+1/2'
'-x, -y, -z'
'-x, y, -z-1/2'
'-x+1/2, -y+1/2, -z'
'-x+1/2, y+1/2, -z-1/2'

loop_
_atom_site_type_symbol
_atom_site_label
_atom_site_fract_x
_atom_site_fract_y
_atom_site_fract_z
_atom_site_U_iso_or_equiv
_atom_site_adp_type
_atom_site_calc_flag
_atom_site_refinement_flags
_atom_site_occupancy
_atom_site_symmetry_multiplicity
I I1 0.53637(2) 0.41499(7) 0.12116(3) 0.0692(2) Uani d . 1 1
Cd Cd1 0.5000 0.60117(8) 0.2500 0.0424(2) Uani d S 1 2
N N1 0.43399(19) 0.8146(7) 0.1908(2) 0.0438(10) Uani d . 1 1
N N2 0.44190(19) 0.8589(6) 0.1144(2) 0.0421(10) Uani d . 1 1
H H2 0.4695 0.8045 0.0863 0.051 Uiso calc R 1 1
C C1 0.3667(4) 0.9231(11) 0.2924(4) 0.071(2) Uani d . 1 1
H H1A 0.3239 0.8970 0.2889 0.106 Uiso calc R 1 1
H H1B 0.3741 1.0464 0.3181 0.106 Uiso calc R 1 1
H H1C 0.3873 0.8213 0.3220 0.106 Uiso calc R 1 1
C C2 0.3894(2) 0.9304(8) 0.2115(3) 0.0433(12) Uani d . 1 1
C C3 0.3678(2) 1.0496(8) 0.1477(3) 0.0409(11) Uani d . 1 1
C C4 0.4023(2) 0.9968(8) 0.0868(3) 0.0421(11) Uani d . 1 1
C C5 0.4040(3) 1.0599(9) 0.0030(3) 0.0554(15) Uani d . 1 1
H H5A 0.3636 1.0599 -0.0210 0.083 Uiso calc R 1 1
H H5B 0.4287 0.9710 -0.0246 0.083 Uiso calc R 1 1
H H5C 0.4206 1.1892 0.0009 0.083 Uiso calc R 1 1
C C6 0.3180(3) 1.1960(10) 0.1503(3) 0.0590(16) Uani d . 1 1
H H6A 0.3353 1.3203 0.1674 0.071 Uiso calc R 1 1
H H6B 0.2905 1.1547 0.1893 0.071 Uiso calc R 1 1
C C7 0.2817(2) 1.2271(8) 0.0728(3) 0.0438(12) Uani d . 1 1
C C8 0.2379(2) 1.0890(7) 0.0473(4) 0.0469(13) Uani d . 1 1
C C9 0.2061(2) 1.1132(8) -0.0256(3) 0.0460(12) Uani d . 1 1
C C10 0.1571(3) 0.9684(10) -0.0503(5) 0.0701(19) Uani d . 1 1
H H10A 0.1639 0.9195 -0.1018 0.105 Uiso calc R 1 1
H H10B 0.1183 1.0318 -0.0512 0.105 Uiso calc R 1 1
H H10C 0.1578 0.8617 -0.0137 0.105 Uiso calc R 1 1
C C11 0.2249(3) 0.9125(9) 0.0990(5) 0.0687(19) Uani d . 1 1
H H11A 0.2565 0.8998 0.1397 0.103 Uiso calc R 1 1
H H11B 0.2232 0.7962 0.0675 0.103 Uiso calc R 1 1
H H11C 0.1868 0.9310 0.1223 0.103 Uiso calc R 1 1

loop_
_atom_site_aniso_label
_atom_site_aniso_U_11
_atom_site_aniso_U_22
_atom_site_aniso_U_33
_atom_site_aniso_U_12
_atom_site_aniso_U_13
_atom_site_aniso_U_23
I1 0.0695(3) 0.0714(4) 0.0668(3) 0.0130(2) 0.0040(2) -0.0205(2)
Cd1 0.0394(3) 0.0439(3) 0.0428(3) 0.000 -0.0077(2) 0.000
N1 0.039(2) 0.053(3) 0.038(2) 0.007(2) -0.0068(18) -0.001(2)
N2 0.037(2) 0.048(2) 0.041(2) 0.0054(19) -0.0001(18) -0.0006(19)
C1 0.084(5) 0.087(5) 0.040(3) 0.029(4) 0.004(3) -0.001(3)
C2 0.043(3) 0.048(3) 0.037(3) 0.003(2) -0.010(2) -0.005(2)
C3 0.037(3) 0.046(3) 0.038(2) 0.007(2) -0.008(2) -0.005(2)
C4 0.044(3) 0.039(3) 0.042(3) 0.003(2) -0.006(2) -0.001(2)
C5 0.067(4) 0.058(3) 0.042(3) 0.018(3) 0.010(3) 0.001(3)
C6 0.060(4) 0.072(4) 0.043(3) 0.025(3) -0.008(3) -0.011(3)
C7 0.039(3) 0.045(3) 0.047(3) 0.017(2) -0.007(2) -0.005(2)
C8 0.040(3) 0.039(3) 0.062(3) 0.007(2) -0.001(2) 0.006(2)
C9 0.036(3) 0.042(3) 0.060(3) 0.006(2) -0.004(2) -0.009(2)
C10 0.052(4) 0.055(4) 0.101(5) -0.002(3) -0.011(4) -0.016(4)
C11 0.050(4) 0.063(4) 0.093(5) 0.004(3) 0.009(3) 0.024(4)

loop_
_atom_type_symbol
_atom_type_description
_atom_type_scat_dispersion_real
_atom_type_scat_dispersion_imag
_atom_type_scat_source
C C 0.0033 0.0016 'International Tables Vol C Tables 4.2.6.8 and 6.1.1.4'
H H 0.0000 0.0000 'International Tables Vol C Tables 4.2.6.8 and 6.1.1.4'
N N 0.0061 0.0033 'International Tables Vol C Tables 4.2.6.8 and 6.1.1.4'
Cd Cd -0.8075 1.2024 'International Tables Vol C Tables 4.2.6.8 and 6.1.1.4'
I I -0.4742 1.8119 'International Tables Vol C Tables 4.2.6.8 and 6.1.1.4'

loop_
_geom_angle_atom_site_label_1
_geom_angle_atom_site_label_2
_geom_angle_atom_site_label_3
_geom_angle_site_symmetry_1
_geom_angle_site_symmetry_3
_geom_angle
N1 Cd1 N1 6_656 . 99.6(2)
N1 Cd1 I1 6_656 . 116.88(12)
N1 Cd1 I1 . . 98.99(11)
N1 Cd1 I1 6_656 6_656 98.99(11)
N1 Cd1 I1 . 6_656 116.88(12)
I1 Cd1 I1 . 6_656 123.80(4)
C2 N1 N2 . . 105.2(4)
C2 N1 Cd1 . . 137.3(4)
N2 N1 Cd1 . . 117.2(3)
C4 N2 N1 . . 111.9(4)
C4 N2 H2 . . 124.1
N1 N2 H2 . . 124.1
C2 C1 H1A . . 109.5
C2 C1 H1B . . 109.5
H1A C1 H1B . . 109.5
C2 C1 H1C . . 109.5
H1A C1 H1C . . 109.5
H1B C1 H1C . . 109.5
N1 C2 C3 . . 111.1(5)
N1 C2 C1 . . 121.4(5)
C3 C2 C1 . . 127.5(5)
C4 C3 C2 . . 104.6(4)
C4 C3 C6 . . 130.0(5)
C2 C3 C6 . . 125.4(5)
N2 C4 C3 . . 107.2(4)
N2 C4 C5 . . 118.8(5)
C3 C4 C5 . . 133.9(5)
C4 C5 H5A . . 109.5
C4 C5 H5B . . 109.5
H5A C5 H5B . . 109.5
C4 C5 H5C . . 109.5
H5A C5 H5C . . 109.5
H5B C5 H5C . . 109.5
C3 C6 C7 . . 114.9(4)
C3 C6 H6A . . 108.5
C7 C6 H6A . . 108.5
C3 C6 H6B . . 108.5
C7 C6 H6B . . 108.5
H6A C6 H6B . . 107.5
C9 C7 C8 7_575 . 120.3(5)
C9 C7 C6 7_575 . 120.1(5)
C8 C7 C6 . . 119.6(5)
C7 C8 C9 . . 119.7(5)
C7 C8 C11 . . 120.2(5)
C9 C8 C11 . . 120.1(5)
C7 C9 C8 7_575 . 120.0(5)
C7 C9 C10 7_575 . 121.0(5)
C8 C9 C10 . . 119.0(5)
C9 C10 H10A . . 109.5
C9 C10 H10B . . 109.5
H10A C10 H10B . . 109.5
C9 C10 H10C . . 109.5
H10A C10 H10C . . 109.5
H10B C10 H10C . . 109.5
C8 C11 H11A . . 109.5
C8 C11 H11B . . 109.5
H11A C11 H11B . . 109.5
C8 C11 H11C . . 109.5
H11A C11 H11C . . 109.5
H11B C11 H11C . . 109.5

loop_
_geom_bond_atom_site_label_1
_geom_bond_atom_site_label_2
_geom_bond_site_symmetry_2
_geom_bond_distance
I1 Cd1 . 2.7034(8)
Cd1 N1 6_656 2.260(4)
Cd1 N1 . 2.260(4)
Cd1 I1 6_656 2.7034(8)
N1 C2 . 1.329(7)
N1 N2 . 1.358(6)
N2 C4 . 1.353(6)
N2 H2 . 0.8800
C1 C2 . 1.497(8)
C1 H1A . 0.9600
C1 H1B . 0.9600
C1 H1C . 0.9600
C2 C3 . 1.420(7)
C3 C4 . 1.375(7)
C3 C6 . 1.491(7)
C4 C5 . 1.494(7)
C5 H5A . 0.9600
C5 H5B . 0.9600
C5 H5C . 0.9600
C6 C7 . 1.520(7)
C6 H6A . 0.9700
C6 H6B . 0.9700
C7 C9 7_575 1.392(8)
C7 C8 . 1.403(8)
C8 C9 . 1.403(8)
C8 C11 . 1.532(8)
C9 C7 7_575 1.392(8)
C9 C10 . 1.509(8)
C10 H10A . 0.9600
C10 H10B . 0.9600
C10 H10C . 0.9600
C11 H11A . 0.9600
C11 H11B . 0.9600
C11 H11C . 0.9600

loop_
_geom_torsion_atom_site_label_1
_geom_torsion_atom_site_label_2
_geom_torsion_atom_site_label_3
_geom_torsion_atom_site_label_4
_geom_torsion_site_symmetry_1
_geom_torsion_site_symmetry_4
_geom_torsion
N1 Cd1 N1 C2 6_656 . -76.4(5)
I1 Cd1 N1 C2 . . 164.2(5)
I1 Cd1 N1 C2 6_656 . 28.8(6)
N1 Cd1 N1 N2 6_656 . 96.0(4)
I1 Cd1 N1 N2 . . -23.4(4)
I1 Cd1 N1 N2 6_656 . -158.7(3)
C2 N1 N2 C4 . . -1.4(6)
Cd1 N1 N2 C4 . . -176.1(3)
N2 N1 C2 C3 . . 0.7(6)
Cd1 N1 C2 C3 . . 173.7(4)
N2 N1 C2 C1 . . 179.2(5)
Cd1 N1 C2 C1 . . -7.7(9)
N1 C2 C3 C4 . . 0.3(6)
C1 C2 C3 C4 . . -178.2(6)
N1 C2 C3 C6 . . 179.9(5)
C1 C2 C3 C6 . . 1.4(9)
N1 N2 C4 C3 . . 1.6(6)
N1 N2 C4 C5 . . -178.8(5)
C2 C3 C4 N2 . . -1.1(6)
C6 C3 C4 N2 . . 179.4(6)
C2 C3 C4 C5 . . 179.3(6)
C6 C3 C4 C5 . . -0.2(11)
C4 C3 C6 C7 . . 29.6(9)
C2 C3 C6 C7 . . -149.9(5)
C3 C6 C7 C9 . 7_575 -99.5(7)
C3 C6 C7 C8 . . 77.4(7)
C9 C7 C8 C9 7_575 . -0.5(9)
C6 C7 C8 C9 . . -177.5(5)
C9 C7 C8 C11 7_575 . 179.5(5)
C6 C7 C8 C11 . . 2.6(8)
C7 C8 C9 C7 . 7_575 0.5(9)
C11 C8 C9 C7 . 7_575 -179.5(5)
C7 C8 C9 C10 . . -177.1(5)
C11 C8 C9 C10 . . 2.9(8)
